data_7127926
loop_
_publ_author_name
'Denker, Lars'
'Trzaskowski, Bartosz'
'Frank, Ren\'e'

_publ_section_title
;
 &quot;Give me five&quot; - an amino imidazoline-2-imine ligand stabilises
 the first neutral five-membered cyclic triel(I) carbenoides.
;
_journal_issue 22
_journal_name_full 'Chemical communications (Cambridge, England)'
_journal_page_first 2816
_journal_page_last 2819
_journal_paper_doi 10.1039/d1cc00010a
_journal_volume 57
_journal_year 2021
_chemical_formula_sum 'C29 H41 Ga N4'
_chemical_formula_weight 515.38
_space_group_crystal_system monoclinic
_space_group_IT_number 15
_space_group_name_Hall '-C 2yc'
_space_group_name_H-M_alt 'C 1 2/c 1'
_atom_sites_solution_hydrogens geom
_atom_sites_solution_primary direct
_audit_creation_method SHELXL-2018/3
_audit_update_record
;
2021-02-01 deposited with the CCDC.	2021-02-09 downloaded from the CCDC.
;
_cell_angle_alpha 90
_cell_angle_beta 96.762(2)
_cell_angle_gamma 90
_cell_formula_units_Z 8
_cell_length_a 29.0327(7)
_cell_length_b 9.5324(2)
_cell_length_c 20.7873(6)
_cell_measurement_reflns_used 17062
_cell_measurement_temperature 100.00(10)
_cell_measurement_theta_max 29.0520
_cell_measurement_theta_min 2.9860
_cell_volume 5712.9(2)
_computing_cell_refinement 'CrysAlisPro 1.171.40.59a (Rigaku OD, 2019)'
_computing_data_collection 'CrysAlisPro 1.171.40.59a (Rigaku OD, 2019)'
_computing_data_reduction 'CrysAlisPro 1.171.40.59a (Rigaku OD, 2019)'
_computing_molecular_graphics 'Mercury 3.10, distributed by CCDC'
_computing_publication_material 'OLEX2 v1.2 (O. V. Dolomanov et al., J. Appl. Cryst., 2009, 42, 339-341)'
_computing_structure_refinement 'SHELXL-2017/1 (G. M. Sheldrick, Acta Cryst., 2008, A64, 112-122)'
_computing_structure_solution 'SHELXT-2014/5 (G. M. Sheldrick, Acta Cryst., 2015, A71, 3-8)'
_diffrn_ambient_temperature 100.00(10)
_diffrn_detector_area_resol_mean 10.0000
_diffrn_measured_fraction_theta_full 0.999
_diffrn_measured_fraction_theta_max 0.999
_diffrn_measurement_device_type 'XtaLAB Synergy, Single source at offset/far, HyPix'
_diffrn_measurement_method '\w scans'
_diffrn_radiation_type MoK\a
_diffrn_radiation_wavelength 0.71073
_diffrn_reflns_av_R_equivalents 0.0750
_diffrn_reflns_av_unetI/netI 0.0327
_diffrn_reflns_Laue_measured_fraction_full 0.999
_diffrn_reflns_Laue_measured_fraction_max 0.999
_diffrn_reflns_limit_h_max 36
_diffrn_reflns_limit_h_min -36
_diffrn_reflns_limit_k_max 11
_diffrn_reflns_limit_k_min -11
_diffrn_reflns_limit_l_max 25
_diffrn_reflns_limit_l_min -25
_diffrn_reflns_number 66758
_diffrn_reflns_point_group_measured_fraction_full 0.999
_diffrn_reflns_point_group_measured_fraction_max 0.999
_diffrn_reflns_theta_full 25.242
_diffrn_reflns_theta_max 26.370
_diffrn_reflns_theta_min 2.490
_diffrn_source 'micro-focus sealed X-ray tube'
_exptl_absorpt_coefficient_mu 0.985
_exptl_absorpt_correction_T_max 1.000
_exptl_absorpt_correction_T_min 0.565
_exptl_absorpt_correction_type gaussian
_exptl_absorpt_process_details
;
CrysAlisPro 1.171.40.59a (Rigaku Oxford Diffraction, 2019)
Numerical absorption correction based on gaussian integration over
			a multifaceted crystal model
Empirical absorption correction using spherical harmonics,
 implemented in SCALE3 ABSPACK scaling algorithm.
;
_exptl_crystal_colour 'clear light yellow'
_exptl_crystal_density_diffrn 1.198
_exptl_crystal_description plate
_exptl_crystal_F_000 2192
_exptl_crystal_size_max 0.233
_exptl_crystal_size_mid 0.138
_exptl_crystal_size_min 0.135
_refine_diff_density_max 0.890
_refine_diff_density_min -0.330
_refine_diff_density_rms 0.058
_refine_ls_extinction_method none
_refine_ls_goodness_of_fit_ref 1.034
_refine_ls_hydrogen_treatment constr
_refine_ls_matrix_type full
_refine_ls_number_parameters 317
_refine_ls_number_reflns 5829
_refine_ls_number_restraints 0
_refine_ls_restrained_S_all 1.034
_refine_ls_R_factor_all 0.0572
_refine_ls_R_factor_gt 0.0399
_refine_ls_shift/su_max 0.001
_refine_ls_shift/su_mean 0.000
_refine_ls_structure_factor_coef Fsqd
_refine_ls_weighting_details 'w=1/[\s^2^(Fo^2^)+(0.0385P)^2^+11.7125P] where P=(Fo^2^+2Fc^2^)/3'
_refine_ls_weighting_scheme calc
_refine_ls_wR_factor_gt 0.0893
_refine_ls_wR_factor_ref 0.0960
_reflns_Friedel_coverage 0.000
_reflns_number_gt 4632
_reflns_number_total 5829
_reflns_threshold_expression 'I > 2\s(I)'
_cod_data_source_file d1cc00010a2.cif
_cod_data_source_block rf94rf
_cod_depositor_comments 'Adding full bibliography for 7127923--7127929.cif.'
_cod_original_sg_symbol_H-M 'C 2/c'
_cod_database_code 7127926
_shelx_shelxl_version_number 2018/3
_shelx_space_group_comment
;
The symmetry employed for this shelxl refinement is uniquely defined
by the following loop, which should always be used as a source of
symmetry information in preference to the above space-group names.
They are only intended as comments.
;

loop_
_space_group_symop_operation_xyz
'x, y, z'
'-x, y, -z+1/2'
'x+1/2, y+1/2, z'
'-x+1/2, y+1/2, -z+1/2'
'-x, -y, -z'
'x, -y, z-1/2'
'-x+1/2, -y+1/2, -z'
'x+1/2, -y+1/2, z-1/2'

loop_
_atom_site_label
_atom_site_type_symbol
_atom_site_fract_x
_atom_site_fract_y
_atom_site_fract_z
_atom_site_U_iso_or_equiv
_atom_site_adp_type
_atom_site_occupancy
_atom_site_site_symmetry_order
_atom_site_calc_flag
_atom_site_refinement_flags_posn
_atom_site_refinement_flags_adp
_atom_site_refinement_flags_occupancy
_atom_site_disorder_assembly
_atom_site_disorder_group
Ga1 Ga 0.42631(2) 0.17918(3) 0.37241(2) 0.02914(9) Uani 1 1 d . . . . .
N1 N 0.41206(6) 0.2727(2) 0.45726(9) 0.0224(4) Uani 1 1 d . . . . .
N2 N 0.39244(7) 0.1384(2) 0.54961(9) 0.0239(4) Uani 1 1 d . . . . .
N3 N 0.46322(6) 0.21906(19) 0.55356(9) 0.0216(4) Uani 1 1 d . . . . .
N4 N 0.37642(6) 0.30736(19) 0.33884(9) 0.0217(4) Uani 1 1 d . . . . .
C1 C 0.42164(8) 0.2156(2) 0.51705(11) 0.0218(5) Uani 1 1 d . . . . .
C2 C 0.41675(9) 0.0929(2) 0.60793(11) 0.0260(5) Uani 1 1 d . . . . .
C3 C 0.46057(8) 0.1428(2) 0.61031(11) 0.0247(5) Uani 1 1 d . . . . .
C4 C 0.34456(8) 0.1035(3) 0.52121(12) 0.0278(5) Uani 1 1 d . . . . .
H4 H 0.338251 0.159009 0.481466 0.033 Uiso 1 1 calc R U . . .
C5 C 0.34064(9) -0.0504(3) 0.50113(14) 0.0348(6) Uani 1 1 d . . . . .
H5A H 0.362909 -0.070634 0.471746 0.052 Uiso 1 1 calc R U . . .
H5B H 0.309963 -0.068584 0.480187 0.052 Uiso 1 1 calc R U . . .
H5C H 0.346576 -0.108724 0.538839 0.052 Uiso 1 1 calc R U . . .
C6 C 0.30864(9) 0.1467(3) 0.56529(15) 0.0418(7) Uani 1 1 d . . . . .
H6A H 0.278164 0.139962 0.541943 0.063 Uiso 1 1 calc R U . . .
H6B H 0.314353 0.241591 0.579459 0.063 Uiso 1 1 calc R U . . .
H6C H 0.310784 0.085612 0.602256 0.063 Uiso 1 1 calc R U . . .
C7 C 0.39627(10) 0.0075(3) 0.65774(13) 0.0378(6) Uani 1 1 d . . . . .
H7A H 0.373464 0.062244 0.676398 0.057 Uiso 1 1 calc R U . . .
H7B H 0.420313 -0.019835 0.691079 0.057 Uiso 1 1 calc R U . . .
H7C H 0.381879 -0.074764 0.637733 0.057 Uiso 1 1 calc R U . . .
C8 C 0.49912(9) 0.1309(3) 0.66387(12) 0.0311(6) Uani 1 1 d . . . . .
H8A H 0.527378 0.108864 0.646282 0.047 Uiso 1 1 calc R U . . .
H8B H 0.492207 0.057893 0.693049 0.047 Uiso 1 1 calc R U . . .
H8C H 0.502658 0.218355 0.686837 0.047 Uiso 1 1 calc R U . . .
C9 C 0.50414(8) 0.2895(2) 0.53127(12) 0.0266(5) Uani 1 1 d . . . . .
H9 H 0.492575 0.345496 0.493223 0.032 Uiso 1 1 calc R U . . .
C10 C 0.53753(9) 0.1827(3) 0.50877(14) 0.0363(6) Uani 1 1 d . . . . .
H10A H 0.548907 0.123155 0.544387 0.054 Uiso 1 1 calc R U . . .
H10B H 0.563082 0.230500 0.493073 0.054 Uiso 1 1 calc R U . . .
H10C H 0.521724 0.126799 0.474623 0.054 Uiso 1 1 calc R U . . .
C11 C 0.52743(9) 0.3914(3) 0.58137(14) 0.0372(6) Uani 1 1 d . . . . .
H11A H 0.504324 0.449939 0.597223 0.056 Uiso 1 1 calc R U . . .
H11B H 0.549076 0.448875 0.561749 0.056 Uiso 1 1 calc R U . . .
H11C H 0.543566 0.339714 0.616728 0.056 Uiso 1 1 calc R U . . .
C12 C 0.37723(7) 0.3758(2) 0.44793(11) 0.0213(5) Uani 1 1 d . . . . .
C13 C 0.36208(8) 0.4583(2) 0.49636(11) 0.0272(5) Uani 1 1 d . . . . .
H13 H 0.374643 0.445461 0.539209 0.033 Uiso 1 1 calc R U . . .
C14 C 0.32825(9) 0.5601(3) 0.48115(12) 0.0346(6) Uani 1 1 d . . . . .
H14 H 0.318450 0.615884 0.513618 0.042 Uiso 1 1 calc R U . . .
C15 C 0.30927(9) 0.5778(3) 0.41770(13) 0.0355(6) Uani 1 1 d . . . . .
H15 H 0.286483 0.645471 0.407616 0.043 Uiso 1 1 calc R U . . .
C16 C 0.32381(8) 0.4959(3) 0.36866(11) 0.0277(5) Uani 1 1 d . . . . .
H16 H 0.310495 0.508537 0.326135 0.033 Uiso 1 1 calc R U . . .
C17 C 0.35829(7) 0.3945(2) 0.38274(11) 0.0205(5) Uani 1 1 d . . . . .
C18 C 0.35250(8) 0.2981(2) 0.27493(11) 0.0217(5) Uani 1 1 d . . . . .
C19 C 0.31617(8) 0.2002(2) 0.26238(11) 0.0236(5) Uani 1 1 d . . . . .
C20 C 0.29347(8) 0.1901(2) 0.19961(11) 0.0255(5) Uani 1 1 d . . . . .
H20 H 0.269467 0.125857 0.190760 0.031 Uiso 1 1 calc R U . . .
C21 C 0.30597(8) 0.2738(3) 0.15041(11) 0.0264(5) Uani 1 1 d . . . . .
H21 H 0.290123 0.267000 0.108960 0.032 Uiso 1 1 calc R U . . .
C22 C 0.34212(8) 0.3677(3) 0.16295(12) 0.0286(5) Uani 1 1 d . . . . .
H22 H 0.350742 0.422696 0.129402 0.034 Uiso 1 1 calc R U . . .
C23 C 0.36587(8) 0.3817(3) 0.22459(11) 0.0260(5) Uani 1 1 d . . . . .
C24 C 0.30154(9) 0.1057(3) 0.31519(12) 0.0304(6) Uani 1 1 d . . . . .
H24 H 0.321230 0.128998 0.355342 0.036 Uiso 1 1 calc R U . . .
C25 C 0.30928(13) -0.0479(3) 0.30128(17) 0.0540(9) Uani 1 1 d . . . . .
H25A H 0.290848 -0.073919 0.261687 0.081 Uiso 1 1 calc R U . . .
H25B H 0.300418 -0.103791 0.336224 0.081 Uiso 1 1 calc R U . . .
H25C H 0.341466 -0.063332 0.297127 0.081 Uiso 1 1 calc R U . . .
C26 C 0.25174(11) 0.1329(4) 0.32686(16) 0.0535(8) Uani 1 1 d . . . . .
H26A H 0.247579 0.231279 0.334305 0.080 Uiso 1 1 calc R U . . .
H26B H 0.244856 0.080829 0.364078 0.080 Uiso 1 1 calc R U . . .
H26C H 0.231258 0.103956 0.289597 0.080 Uiso 1 1 calc R U . . .
C27 C 0.40574(9) 0.4855(3) 0.23642(13) 0.0371(6) Uani 1 1 d . . . . .
H27 H 0.419239 0.475597 0.281663 0.045 Uiso 1 1 calc R U . . .
C28 C 0.44358(11) 0.4531(5) 0.19394(18) 0.0663(11) Uani 1 1 d . . . . .
H28A H 0.453723 0.357878 0.200998 0.099 Uiso 1 1 calc R U . . .
H28B H 0.469294 0.515427 0.204755 0.099 Uiso 1 1 calc R U . . .
H28C H 0.431618 0.465433 0.149250 0.099 Uiso 1 1 calc R U . . .
C29 C 0.38912(13) 0.6365(3) 0.2267(2) 0.0651(10) Uani 1 1 d . . . . .
H29A H 0.376651 0.650131 0.182294 0.098 Uiso 1 1 calc R U . . .
H29B H 0.414719 0.699238 0.237470 0.098 Uiso 1 1 calc R U . . .
H29C H 0.365500 0.655112 0.254237 0.098 Uiso 1 1 calc R U . . .

loop_
_atom_site_aniso_label
_atom_site_aniso_U_11
_atom_site_aniso_U_22
_atom_site_aniso_U_33
_atom_site_aniso_U_23
_atom_site_aniso_U_13
_atom_site_aniso_U_12
Ga1 0.03243(16) 0.03333(16) 0.02215(15) 0.00239(12) 0.00520(10) 0.01284(12)
N1 0.0225(10) 0.0255(10) 0.0190(10) 0.0032(8) 0.0016(8) 0.0023(8)
N2 0.0242(10) 0.0252(10) 0.0229(10) 0.0021(8) 0.0047(8) -0.0005(8)
N3 0.0238(10) 0.0214(9) 0.0192(10) 0.0020(7) 0.0015(8) 0.0013(7)
N4 0.0250(10) 0.0220(10) 0.0181(9) 0.0007(8) 0.0020(7) 0.0017(8)
C1 0.0239(11) 0.0210(11) 0.0211(12) -0.0017(9) 0.0046(9) 0.0020(9)
C2 0.0357(13) 0.0231(12) 0.0200(12) 0.0023(9) 0.0059(10) 0.0020(10)
C3 0.0331(13) 0.0219(12) 0.0191(12) 0.0005(9) 0.0028(10) 0.0034(9)
C4 0.0249(12) 0.0295(13) 0.0296(13) -0.0004(10) 0.0056(10) -0.0028(10)
C5 0.0341(14) 0.0290(14) 0.0408(16) -0.0052(11) 0.0023(12) -0.0048(11)
C6 0.0291(14) 0.0465(17) 0.0519(18) -0.0114(14) 0.0141(13) -0.0050(12)
C7 0.0490(17) 0.0346(14) 0.0310(14) 0.0080(11) 0.0094(12) -0.0074(12)
C8 0.0392(14) 0.0307(13) 0.0223(12) 0.0021(10) -0.0014(11) 0.0062(11)
C9 0.0228(12) 0.0280(13) 0.0288(13) 0.0065(10) 0.0022(10) -0.0010(9)
C10 0.0288(13) 0.0409(15) 0.0405(15) 0.0063(13) 0.0100(11) 0.0064(11)
C11 0.0332(14) 0.0357(15) 0.0412(16) 0.0024(12) -0.0015(12) -0.0087(11)
C12 0.0195(11) 0.0211(11) 0.0228(12) 0.0008(9) 0.0002(9) -0.0015(9)
C13 0.0338(13) 0.0288(13) 0.0176(12) -0.0019(9) -0.0025(10) 0.0042(10)
C14 0.0438(15) 0.0318(14) 0.0271(14) -0.0085(11) -0.0008(11) 0.0110(11)
C15 0.0421(15) 0.0310(14) 0.0317(14) -0.0037(11) -0.0030(12) 0.0151(11)
C16 0.0312(13) 0.0286(13) 0.0214(12) -0.0021(10) -0.0052(10) 0.0053(10)
C17 0.0213(11) 0.0186(11) 0.0211(12) -0.0016(9) 0.0007(9) -0.0030(8)
C18 0.0232(11) 0.0231(12) 0.0190(11) -0.0003(9) 0.0034(9) 0.0042(9)
C19 0.0259(12) 0.0238(12) 0.0218(12) -0.0002(9) 0.0058(9) 0.0012(9)
C20 0.0236(11) 0.0276(12) 0.0256(12) -0.0039(10) 0.0041(9) -0.0031(9)
C21 0.0258(12) 0.0346(13) 0.0184(12) -0.0037(10) 0.0006(9) 0.0011(10)
C22 0.0327(13) 0.0317(13) 0.0214(12) 0.0042(10) 0.0033(10) -0.0036(10)
C23 0.0272(12) 0.0271(12) 0.0236(12) 0.0019(10) 0.0023(10) -0.0028(10)
C24 0.0337(14) 0.0340(14) 0.0233(13) 0.0009(10) 0.0029(10) -0.0081(11)
C25 0.080(2) 0.0313(15) 0.057(2) 0.0100(14) 0.0314(18) 0.0001(15)
C26 0.0552(19) 0.060(2) 0.052(2) 0.0145(16) 0.0346(16) 0.0047(16)
C27 0.0399(15) 0.0441(16) 0.0248(14) 0.0087(12) -0.0062(11) -0.0174(12)
C28 0.0382(18) 0.101(3) 0.059(2) 0.000(2) 0.0032(16) -0.0278(19)
C29 0.067(2) 0.0373(17) 0.086(3) 0.0095(17) -0.011(2) -0.0245(16)

loop_
_atom_type_symbol
_atom_type_description
_atom_type_scat_dispersion_real
_atom_type_scat_dispersion_imag
_atom_type_scat_source
C C 0.0033 0.0016 'International Tables Vol C Tables 4.2.6.8 and 6.1.1.4'
H H 0.0000 0.0000 'International Tables Vol C Tables 4.2.6.8 and 6.1.1.4'
Ga Ga 0.2307 1.6083 'International Tables Vol C Tables 4.2.6.8 and 6.1.1.4'
N N 0.0061 0.0033 'International Tables Vol C Tables 4.2.6.8 and 6.1.1.4'

loop_
_geom_angle_atom_site_label_1
_geom_angle_atom_site_label_2
_geom_angle_atom_site_label_3
_geom_angle
_geom_angle_site_symmetry_1
_geom_angle_site_symmetry_3
_geom_angle_publ_flag
N4 Ga1 N1 79.67(7) . . ?
C1 N1 C12 118.26(19) . . ?
C1 N1 Ga1 124.81(15) . . ?
C12 N1 Ga1 113.43(14) . . ?
C1 N2 C2 108.57(19) . . ?
C1 N2 C4 122.20(19) . . ?
C2 N2 C4 129.0(2) . . ?
C1 N3 C3 109.15(19) . . ?
C1 N3 C9 122.11(19) . . ?
C3 N3 C9 128.67(19) . . ?
C17 N4 C18 118.04(18) . . ?
C17 N4 Ga1 117.53(14) . . ?
C18 N4 Ga1 123.43(14) . . ?
N3 C1 N1 125.4(2) . . ?
N3 C1 N2 107.59(19) . . ?
N1 C1 N2 126.9(2) . . ?
C3 C2 N2 107.4(2) . . ?
C3 C2 C7 127.9(2) . . ?
N2 C2 C7 124.6(2) . . ?
C2 C3 N3 107.3(2) . . ?
C2 C3 C8 128.5(2) . . ?
N3 C3 C8 124.1(2) . . ?
N2 C4 C6 112.1(2) . . ?
N2 C4 C5 111.2(2) . . ?
C6 C4 C5 112.9(2) . . ?
N2 C4 H4 106.7 . . ?
C6 C4 H4 106.7 . . ?
C5 C4 H4 106.7 . . ?
C4 C5 H5A 109.5 . . ?
C4 C5 H5B 109.5 . . ?
H5A C5 H5B 109.5 . . ?
C4 C5 H5C 109.5 . . ?
H5A C5 H5C 109.5 . . ?
H5B C5 H5C 109.5 . . ?
C4 C6 H6A 109.5 . . ?
C4 C6 H6B 109.5 . . ?
H6A C6 H6B 109.5 . . ?
C4 C6 H6C 109.5 . . ?
H6A C6 H6C 109.5 . . ?
H6B C6 H6C 109.5 . . ?
C2 C7 H7A 109.5 . . ?
C2 C7 H7B 109.5 . . ?
H7A C7 H7B 109.5 . . ?
C2 C7 H7C 109.5 . . ?
H7A C7 H7C 109.5 . . ?
H7B C7 H7C 109.5 . . ?
C3 C8 H8A 109.5 . . ?
C3 C8 H8B 109.5 . . ?
H8A C8 H8B 109.5 . . ?
C3 C8 H8C 109.5 . . ?
H8A C8 H8C 109.5 . . ?
H8B C8 H8C 109.5 . . ?
N3 C9 C10 110.85(19) . . ?
N3 C9 C11 112.5(2) . . ?
C10 C9 C11 113.0(2) . . ?
N3 C9 H9 106.7 . . ?
C10 C9 H9 106.7 . . ?
C11 C9 H9 106.7 . . ?
C9 C10 H10A 109.5 . . ?
C9 C10 H10B 109.5 . . ?
H10A C10 H10B 109.5 . . ?
C9 C10 H10C 109.5 . . ?
H10A C10 H10C 109.5 . . ?
H10B C10 H10C 109.5 . . ?
C9 C11 H11A 109.5 . . ?
C9 C11 H11B 109.5 . . ?
H11A C11 H11B 109.5 . . ?
C9 C11 H11C 109.5 . . ?
H11A C11 H11C 109.5 . . ?
H11B C11 H11C 109.5 . . ?
C13 C12 N1 125.4(2) . . ?
C13 C12 C17 120.2(2) . . ?
N1 C12 C17 114.4(2) . . ?
C12 C13 C14 120.4(2) . . ?
C12 C13 H13 119.8 . . ?
C14 C13 H13 119.8 . . ?
C15 C14 C13 119.7(2) . . ?
C15 C14 H14 120.1 . . ?
C13 C14 H14 120.1 . . ?
C14 C15 C16 120.8(2) . . ?
C14 C15 H15 119.6 . . ?
C16 C15 H15 119.6 . . ?
C15 C16 C17 120.5(2) . . ?
C15 C16 H16 119.8 . . ?
C17 C16 H16 119.8 . . ?
N4 C17 C16 126.6(2) . . ?
N4 C17 C12 114.95(19) . . ?
C16 C17 C12 118.5(2) . . ?
C23 C18 C19 120.3(2) . . ?
C23 C18 N4 120.7(2) . . ?
C19 C18 N4 119.0(2) . . ?
C20 C19 C18 118.7(2) . . ?
C20 C19 C24 119.6(2) . . ?
C18 C19 C24 121.7(2) . . ?
C21 C20 C19 121.2(2) . . ?
C21 C20 H20 119.4 . . ?
C19 C20 H20 119.4 . . ?
C20 C21 C22 119.7(2) . . ?
C20 C21 H21 120.1 . . ?
C22 C21 H21 120.1 . . ?
C21 C22 C23 121.4(2) . . ?
C21 C22 H22 119.3 . . ?
C23 C22 H22 119.3 . . ?
C22 C23 C18 118.8(2) . . ?
C22 C23 C27 119.8(2) . . ?
C18 C23 C27 121.4(2) . . ?
C25 C24 C26 111.2(2) . . ?
C25 C24 C19 112.0(2) . . ?
C26 C24 C19 111.6(2) . . ?
C25 C24 H24 107.3 . . ?
C26 C24 H24 107.3 . . ?
C19 C24 H24 107.3 . . ?
C24 C25 H25A 109.5 . . ?
C24 C25 H25B 109.5 . . ?
H25A C25 H25B 109.5 . . ?
C24 C25 H25C 109.5 . . ?
H25A C25 H25C 109.5 . . ?
H25B C25 H25C 109.5 . . ?
C24 C26 H26A 109.5 . . ?
C24 C26 H26B 109.5 . . ?
H26A C26 H26B 109.5 . . ?
C24 C26 H26C 109.5 . . ?
H26A C26 H26C 109.5 . . ?
H26B C26 H26C 109.5 . . ?
C28 C27 C23 111.2(2) . . ?
C28 C27 C29 110.8(3) . . ?
C23 C27 C29 111.7(2) . . ?
C28 C27 H27 107.6 . . ?
C23 C27 H27 107.6 . . ?
C29 C27 H27 107.6 . . ?
C27 C28 H28A 109.5 . . ?
C27 C28 H28B 109.5 . . ?
H28A C28 H28B 109.5 . . ?
C27 C28 H28C 109.5 . . ?
H28A C28 H28C 109.5 . . ?
H28B C28 H28C 109.5 . . ?
C27 C29 H29A 109.5 . . ?
C27 C29 H29B 109.5 . . ?
H29A C29 H29B 109.5 . . ?
C27 C29 H29C 109.5 . . ?
H29A C29 H29C 109.5 . . ?
H29B C29 H29C 109.5 . . ?

loop_
_geom_bond_atom_site_label_1
_geom_bond_atom_site_label_2
_geom_bond_distance
_geom_bond_site_symmetry_2
_geom_bond_publ_flag
Ga1 N4 1.9595(18) . ?
Ga1 N1 2.0611(19) . ?
N1 C1 1.355(3) . ?
N1 C12 1.407(3) . ?
N2 C1 1.361(3) . ?
N2 C2 1.398(3) . ?
N2 C4 1.483(3) . ?
N3 C1 1.348(3) . ?
N3 C3 1.396(3) . ?
N3 C9 1.486(3) . ?
N4 C17 1.383(3) . ?
N4 C18 1.428(3) . ?
C2 C3 1.354(3) . ?
C2 C7 1.495(3) . ?
C3 C8 1.487(3) . ?
C4 C6 1.524(3) . ?
C4 C5 1.526(3) . ?
C4 H4 0.9800 . ?
C5 H5A 0.9600 . ?
C5 H5B 0.9600 . ?
C5 H5C 0.9600 . ?
C6 H6A 0.9600 . ?
C6 H6B 0.9600 . ?
C6 H6C 0.9600 . ?
C7 H7A 0.9600 . ?
C7 H7B 0.9600 . ?
C7 H7C 0.9600 . ?
C8 H8A 0.9600 . ?
C8 H8B 0.9600 . ?
C8 H8C 0.9600 . ?
C9 C10 1.517(3) . ?
C9 C11 1.523(4) . ?
C9 H9 0.9800 . ?
C10 H10A 0.9600 . ?
C10 H10B 0.9600 . ?
C10 H10C 0.9600 . ?
C11 H11A 0.9600 . ?
C11 H11B 0.9600 . ?
C11 H11C 0.9600 . ?
C12 C13 1.390(3) . ?
C12 C17 1.412(3) . ?
C13 C14 1.390(3) . ?
C13 H13 0.9300 . ?
C14 C15 1.379(4) . ?
C14 H14 0.9300 . ?
C15 C16 1.389(3) . ?
C15 H15 0.9300 . ?
C16 C17 1.397(3) . ?
C16 H16 0.9300 . ?
C18 C23 1.406(3) . ?
C18 C19 1.409(3) . ?
C19 C20 1.394(3) . ?
C19 C24 1.519(3) . ?
C20 C21 1.379(3) . ?
C20 H20 0.9300 . ?
C21 C22 1.381(3) . ?
C21 H21 0.9300 . ?
C22 C23 1.388(3) . ?
C22 H22 0.9300 . ?
C23 C27 1.521(3) . ?
C24 C25 1.514(4) . ?
C24 C26 1.516(4) . ?
C24 H24 0.9800 . ?
C25 H25A 0.9600 . ?
C25 H25B 0.9600 . ?
C25 H25C 0.9600 . ?
C26 H26A 0.9600 . ?
C26 H26B 0.9600 . ?
C26 H26C 0.9600 . ?
C27 C28 1.520(4) . ?
C27 C29 1.523(4) . ?
C27 H27 0.9800 . ?
C28 H28A 0.9600 . ?
C28 H28B 0.9600 . ?
C28 H28C 0.9600 . ?
C29 H29A 0.9600 . ?
C29 H29B 0.9600 . ?
C29 H29C 0.9600 . ?

loop_
_geom_torsion_atom_site_label_1
_geom_torsion_atom_site_label_2
_geom_torsion_atom_site_label_3
_geom_torsion_atom_site_label_4
_geom_torsion
_geom_torsion_site_symmetry_1
_geom_torsion_site_symmetry_2
_geom_torsion_site_symmetry_3
_geom_torsion_site_symmetry_4
_geom_torsion_publ_flag
C3 N3 C1 N1 -176.6(2) . . . . ?
C9 N3 C1 N1 0.5(3) . . . . ?
C3 N3 C1 N2 0.1(2) . . . . ?
C9 N3 C1 N2 177.23(19) . . . . ?
C12 N1 C1 N3 -120.7(2) . . . . ?
Ga1 N1 C1 N3 81.8(3) . . . . ?
C12 N1 C1 N2 63.2(3) . . . . ?
Ga1 N1 C1 N2 -94.3(3) . . . . ?
C2 N2 C1 N3 0.0(2) . . . . ?
C4 N2 C1 N3 -175.17(19) . . . . ?
C2 N2 C1 N1 176.6(2) . . . . ?
C4 N2 C1 N1 1.5(4) . . . . ?
C1 N2 C2 C3 0.0(3) . . . . ?
C4 N2 C2 C3 174.7(2) . . . . ?
C1 N2 C2 C7 178.8(2) . . . . ?
C4 N2 C2 C7 -6.5(4) . . . . ?
N2 C2 C3 N3 0.1(3) . . . . ?
C7 C2 C3 N3 -178.7(2) . . . . ?
N2 C2 C3 C8 176.0(2) . . . . ?
C7 C2 C3 C8 -2.8(4) . . . . ?
C1 N3 C3 C2 -0.1(3) . . . . ?
C9 N3 C3 C2 -177.0(2) . . . . ?
C1 N3 C3 C8 -176.2(2) . . . . ?
C9 N3 C3 C8 6.8(4) . . . . ?
C1 N2 C4 C6 -126.2(2) . . . . ?
C2 N2 C4 C6 59.7(3) . . . . ?
C1 N2 C4 C5 106.3(3) . . . . ?
C2 N2 C4 C5 -67.7(3) . . . . ?
C1 N3 C9 C10 -103.3(2) . . . . ?
C3 N3 C9 C10 73.2(3) . . . . ?
C1 N3 C9 C11 129.1(2) . . . . ?
C3 N3 C9 C11 -54.4(3) . . . . ?
C1 N1 C12 C13 22.5(3) . . . . ?
Ga1 N1 C12 C13 -177.54(19) . . . . ?
C1 N1 C12 C17 -159.2(2) . . . . ?
Ga1 N1 C12 C17 0.8(2) . . . . ?
N1 C12 C13 C14 178.1(2) . . . . ?
C17 C12 C13 C14 -0.1(4) . . . . ?
C12 C13 C14 C15 0.8(4) . . . . ?
C13 C14 C15 C16 -0.5(4) . . . . ?
C14 C15 C16 C17 -0.5(4) . . . . ?
C18 N4 C17 C16 -13.1(3) . . . . ?
Ga1 N4 C17 C16 177.89(18) . . . . ?
C18 N4 C17 C12 166.62(19) . . . . ?
Ga1 N4 C17 C12 -2.4(3) . . . . ?
C15 C16 C17 N4 -179.1(2) . . . . ?
C15 C16 C17 C12 1.2(4) . . . . ?
C13 C12 C17 N4 179.3(2) . . . . ?
N1 C12 C17 N4 0.9(3) . . . . ?
C13 C12 C17 C16 -0.9(3) . . . . ?
N1 C12 C17 C16 -179.3(2) . . . . ?
C17 N4 C18 C23 95.3(3) . . . . ?
Ga1 N4 C18 C23 -96.4(2) . . . . ?
C17 N4 C18 C19 -86.8(3) . . . . ?
Ga1 N4 C18 C19 81.5(2) . . . . ?
C23 C18 C19 C20 -1.1(3) . . . . ?
N4 C18 C19 C20 -179.0(2) . . . . ?
C23 C18 C19 C24 178.6(2) . . . . ?
N4 C18 C19 C24 0.7(3) . . . . ?
C18 C19 C20 C21 0.0(3) . . . . ?
C24 C19 C20 C21 -179.7(2) . . . . ?
C19 C20 C21 C22 1.1(4) . . . . ?
C20 C21 C22 C23 -1.1(4) . . . . ?
C21 C22 C23 C18 -0.1(4) . . . . ?
C21 C22 C23 C27 179.6(2) . . . . ?
C19 C18 C23 C22 1.2(3) . . . . ?
N4 C18 C23 C22 179.0(2) . . . . ?
C19 C18 C23 C27 -178.4(2) . . . . ?
N4 C18 C23 C27 -0.6(3) . . . . ?
C20 C19 C24 C25 63.0(3) . . . . ?
C18 C19 C24 C25 -116.7(3) . . . . ?
C20 C19 C24 C26 -62.4(3) . . . . ?
C18 C19 C24 C26 117.9(3) . . . . ?
C22 C23 C27 C28 -58.6(3) . . . . ?
C18 C23 C27 C28 121.0(3) . . . . ?
C22 C23 C27 C29 65.8(3) . . . . ?
C18 C23 C27 C29 -114.6(3) . . . . ?
